data_2234429
loop_
_publ_author_name
'Mohamed, Shaaban Kamel'
'Horton, Peter N.'
'Akkurt, Mehmet'
'Albayati, Mustafa R.'
'Potgeiter, Herman'

_publ_section_title
;
 2-Hydroxy-<i>N</i>'-[2-(6-methoxynaphthalen-2-yl)propanoyl]benzohydrazide
;
_journal_coeditor_code TK5071
_journal_issue 4
_journal_name_full 'Acta Crystallographica Section E'
_journal_page_first o1251
_journal_page_last o1252
_journal_paper_doi 10.1107/S1600536812012731
_journal_volume 68
_journal_year 2012
_chemical_formula_iupac 'C21 H20 N2 O4'
_chemical_formula_moiety 'C21 H20 N2 O4'
_chemical_formula_sum 'C21 H20 N2 O4'
_chemical_formula_weight 364.39
_chemical_name_systematic
;
2-Hydroxy-<i>N</i>'-[2-(6-methoxynaphthalen-2-yl)propanoyl]benzohydrazide
;
_space_group_IT_number 19
_symmetry_cell_setting orthorhombic
_symmetry_space_group_name_Hall 'P 2ac 2ab'
_symmetry_space_group_name_H-M 'P 21 21 21'
_atom_sites_solution_hydrogens geom
_atom_sites_solution_primary direct
_atom_sites_solution_secondary difmap
_cell_angle_alpha 90
_cell_angle_beta 90
_cell_angle_gamma 90
_cell_formula_units_Z 4
_cell_length_a 4.851(6)
_cell_length_b 10.407(12)
_cell_length_c 36.65(4)
_cell_measurement_reflns_used 4928
_cell_measurement_temperature 100(2)
_cell_measurement_theta_max 30.1
_cell_measurement_theta_min 2.0
_cell_volume 1850(4)
_computing_cell_refinement
;
<i>CrystalClear-SM Expert</i> (Rigaku, 2011)
;
_computing_data_collection
;
<i>CrystalClear-SM Expert</i> (Rigaku, 2011)
;
_computing_data_reduction
;
<i>CrystalClear-SM Expert</i> (Rigaku, 2011)
;
_computing_molecular_graphics 'ORTEP-3 for Windows (Farrugia, 1997) and PLATON (Spek, 2009)'
_computing_publication_material 'WinGX (Farrugia, 1999) and PLATON (Spek, 2009)'
_computing_structure_refinement 'SHELXL97 (Sheldrick, 2008)'
_computing_structure_solution 'SIR97 (Altomare <i>et al.</i>, 1999)'
_diffrn_ambient_temperature 100(2)
_diffrn_detector_area_resol_mean 28.5714
_diffrn_measured_fraction_theta_full 0.956
_diffrn_measured_fraction_theta_max 0.937
_diffrn_measurement_device
;
AFC12 (Right): Kappa 3 circle
;
_diffrn_measurement_device_type
;
Rigaku Saturn724+
;
_diffrn_measurement_method 'profile data from \w-scans'
_diffrn_radiation_monochromator Confocal
_diffrn_radiation_type MoK\a
_diffrn_radiation_wavelength 0.71073
_diffrn_reflns_av_R_equivalents 0.1020
_diffrn_reflns_av_sigmaI/netI 0.1457
_diffrn_reflns_limit_h_max 4
_diffrn_reflns_limit_h_min -6
_diffrn_reflns_limit_k_max 12
_diffrn_reflns_limit_k_min -13
_diffrn_reflns_limit_l_max 23
_diffrn_reflns_limit_l_min -47
_diffrn_reflns_number 5963
_diffrn_reflns_reduction_process
;
;
_diffrn_reflns_theta_full 25.00
_diffrn_reflns_theta_max 27.25
_diffrn_reflns_theta_min 2.57
_exptl_absorpt_coefficient_mu 0.091
_exptl_absorpt_correction_T_max 0.999
_exptl_absorpt_correction_T_min 0.987
_exptl_absorpt_correction_type multi-scan
_exptl_absorpt_process_details '(<i>CrystalClear-SM Expert</i>; Rigaku, 2011)'
_exptl_crystal_colour Colourless
_exptl_crystal_density_diffrn 1.308
_exptl_crystal_density_method 'Not Measured'
_exptl_crystal_description Sheet
_exptl_crystal_F_000 768
_exptl_crystal_size_max 0.14
_exptl_crystal_size_mid 0.05
_exptl_crystal_size_min 0.01
_refine_diff_density_max 0.298
_refine_diff_density_min -0.241
_refine_ls_extinction_coef 0.008(2)
_refine_ls_extinction_expression FC^*^=KFC[1+0.001XFC^2^\L^3^/SIN(2\Q)]^-1/4^
_refine_ls_extinction_method 'SHELXL97 (Sheldrick, 2008)'
_refine_ls_goodness_of_fit_ref 1.087
_refine_ls_hydrogen_treatment mixed
_refine_ls_matrix_type full
_refine_ls_number_parameters 257
_refine_ls_number_reflns 2303
_refine_ls_number_restraints 3
_refine_ls_restrained_S_all 1.086
_refine_ls_R_factor_all 0.1608
_refine_ls_R_factor_gt 0.0839
_refine_ls_shift/su_max 0.000
_refine_ls_shift/su_mean 0.000
_refine_ls_structure_factor_coef Fsqd
_refine_ls_weighting_details 'calc w=1/[\s^2^(Fo^2^)+(0.0587P)^2^]         where P=(Fo^2^+2Fc^2^)/3'
_refine_ls_weighting_scheme calc
_refine_ls_wR_factor_gt 0.1503
_refine_ls_wR_factor_ref 0.1892
_reflns_number_gt 1169
_reflns_number_total 2303
_reflns_threshold_expression I>2\s(I)
_cod_data_source_file tk5071.cif
_cod_data_source_block I
_cod_database_code 2234429
_cod_database_fobs_code 2234429

loop_
_symmetry_equiv_pos_site_id
_symmetry_equiv_pos_as_xyz
1 x,y,z
2 1/2-x,-y,1/2+z
3 1/2+x,1/2-y,-z
4 -x,1/2+y,1/2-z

loop_
_atom_site_aniso_label
_atom_site_aniso_U_11
_atom_site_aniso_U_22
_atom_site_aniso_U_33
_atom_site_aniso_U_12
_atom_site_aniso_U_13
_atom_site_aniso_U_23
O1 0.062(3) 0.038(3) 0.054(3) 0.003(3) -0.002(3) -0.010(2)
O2 0.022(3) 0.046(3) 0.060(3) 0.000(2) -0.006(2) 0.003(3)
O3 0.034(3) 0.022(2) 0.050(3) 0.006(2) -0.002(2) 0.004(2)
O4 0.043(3) 0.021(2) 0.052(3) -0.006(2) -0.008(3) -0.003(2)
N1 0.016(3) 0.029(3) 0.046(3) 0.003(3) -0.003(3) 0.001(3)
N2 0.032(3) 0.026(3) 0.043(3) -0.004(3) -0.011(3) -0.001(3)
C1 0.034(4) 0.048(5) 0.049(4) -0.002(4) -0.010(4) 0.004(4)
C2 0.050(5) 0.064(6) 0.074(6) 0.001(5) 0.011(5) 0.002(5)
C3 0.054(5) 0.052(5) 0.058(5) 0.005(5) 0.009(5) -0.016(4)
C4 0.037(5) 0.027(4) 0.049(4) 0.004(4) -0.004(4) -0.004(3)
C5 0.044(5) 0.035(4) 0.051(4) 0.011(4) -0.007(4) -0.008(3)
C6 0.043(5) 0.041(4) 0.037(4) -0.005(4) -0.015(3) 0.009(3)
C7 0.063(6) 0.045(5) 0.060(5) -0.002(5) -0.006(5) -0.003(4)
C8 0.076(6) 0.046(5) 0.044(4) 0.021(5) -0.021(5) -0.009(4)
C9 0.057(6) 0.039(4) 0.049(4) 0.012(5) -0.016(4) -0.013(4)
C10 0.061(5) 0.050(5) 0.056(5) 0.009(5) -0.015(4) -0.019(4)
C11 0.058(5) 0.051(5) 0.065(5) -0.002(5) -0.005(5) -0.008(4)
C12 0.024(4) 0.034(4) 0.045(4) 0.002(3) -0.004(3) -0.005(3)
C13 0.064(5) 0.038(4) 0.037(4) -0.001(4) -0.008(4) 0.005(3)
C14 0.038(5) 0.015(3) 0.044(4) 0.001(3) -0.001(4) 0.000(3)
C15 0.024(4) 0.033(4) 0.038(4) 0.003(4) 0.006(3) 0.002(3)
C16 0.031(4) 0.021(3) 0.038(3) -0.002(3) 0.006(3) -0.011(3)
C17 0.034(4) 0.021(3) 0.041(4) 0.007(3) 0.014(3) 0.001(3)
C18 0.033(4) 0.024(4) 0.051(4) -0.004(3) -0.010(4) -0.005(3)
C19 0.031(4) 0.038(4) 0.036(4) 0.002(4) -0.001(3) 0.002(3)
C20 0.041(4) 0.027(4) 0.042(4) 0.001(4) -0.004(4) -0.003(3)
C21 0.033(4) 0.024(4) 0.041(4) 0.001(3) 0.003(3) 0.000(3)

loop_
_atom_site_type_symbol
_atom_site_label
_atom_site_fract_x
_atom_site_fract_y
_atom_site_fract_z
_atom_site_U_iso_or_equiv
_atom_site_thermal_displace_type
_atom_site_calc_flag
_atom_site_refinement_flags
_atom_site_occupancy
O O1 0.5719(10) -0.0932(4) 0.02322(12) 0.0513(17) Uani d . 1.000
O O2 0.8625(10) 0.5761(4) 0.16863(13) 0.0427(17) Uani d . 1.000
O O3 0.5850(8) 0.7217(4) 0.23922(11) 0.0353(16) Uani d . 1.000
O O4 0.9808(11) 0.8058(4) 0.28151(13) 0.0387(16) Uani d D 1.000
N N1 0.4392(11) 0.5286(5) 0.19267(15) 0.0303(17) Uani d D 1.000
N N2 0.5549(11) 0.5038(5) 0.22776(15) 0.0337(17) Uani d D 1.000
C C1 0.6354(15) 0.2465(7) 0.05874(18) 0.044(3) Uani d . 1.000
C C2 0.7799(17) 0.3603(8) 0.0541(2) 0.063(3) Uani d . 1.000
C C3 0.7265(17) 0.4677(7) 0.07585(19) 0.055(3) Uani d . 1.000
C C4 0.5185(14) 0.4648(6) 0.10359(18) 0.038(3) Uani d . 1.000
C C5 0.3727(14) 0.3541(6) 0.10912(18) 0.043(3) Uani d . 1.000
C C6 0.4279(15) 0.2393(6) 0.08636(17) 0.040(3) Uani d . 1.000
C C7 0.2788(17) 0.1242(7) 0.09106(19) 0.056(3) Uani d . 1.000
C C8 0.3346(17) 0.0178(7) 0.06947(19) 0.055(3) Uani d . 1.000
C C9 0.5405(17) 0.0239(7) 0.04166(19) 0.048(3) Uani d . 1.000
C C10 0.6932(17) 0.1321(7) 0.03550(19) 0.056(3) Uani d . 1.000
C C11 0.7870(15) -0.1005(7) -0.00403(19) 0.058(3) Uani d . 1.000
C C12 0.4624(13) 0.5834(6) 0.12777(16) 0.034(2) Uani d . 1.000
C C13 0.5530(16) 0.7139(6) 0.11123(16) 0.046(3) Uani d . 1.000
C C14 0.6096(15) 0.5647(6) 0.16510(18) 0.032(2) Uani d . 1.000
C C15 0.6505(12) 0.6079(6) 0.24718(17) 0.032(2) Uani d . 1.000
C C16 0.8385(13) 0.5788(6) 0.27894(16) 0.0300(19) Uani d . 1.000
C C17 0.9991(13) 0.6797(6) 0.29347(17) 0.032(2) Uani d . 1.000
C C18 1.1903(13) 0.6545(6) 0.32135(17) 0.036(2) Uani d . 1.000
C C19 1.2169(14) 0.5287(6) 0.33541(16) 0.035(2) Uani d . 1.000
C C20 1.0521(13) 0.4295(6) 0.32161(17) 0.037(2) Uani d . 1.000
C C21 0.8645(14) 0.4527(6) 0.29390(16) 0.033(2) Uani d . 1.000
H H1N 0.260(5) 0.521(6) 0.1924(14) 0.027(18) Uiso d D 1.000
H H2 0.91480 0.36530 0.03610 0.0750 Uiso c R 1.000
H H2N 0.636(12) 0.431(4) 0.2295(18) 0.06(3) Uiso d D 1.000
H H3 0.82790 0.54250 0.07230 0.0660 Uiso c R 1.000
H H4 0.851(9) 0.797(6) 0.2673(14) 0.05(3) Uiso d D 1.000
H H5 0.23850 0.35090 0.12720 0.0520 Uiso c R 1.000
H H7 0.14190 0.11960 0.10880 0.0670 Uiso c R 1.000
H H8 0.23720 -0.05810 0.07310 0.0660 Uiso c R 1.000
H H10 0.82820 0.13420 0.01750 0.0660 Uiso c R 1.000
H H11A 0.78710 -0.18460 -0.01480 0.0870 Uiso c R 1.000
H H11B 0.96250 -0.08480 0.00720 0.0870 Uiso c R 1.000
H H11C 0.75440 -0.03720 -0.02260 0.0870 Uiso c R 1.000
H H12 0.26350 0.58760 0.13230 0.0410 Uiso c R 1.000
H H13A 0.50790 0.78200 0.12790 0.0700 Uiso c R 1.000
H H13B 0.45870 0.72750 0.08850 0.0700 Uiso c R 1.000
H H13C 0.74830 0.71300 0.10710 0.0700 Uiso c R 1.000
H H18 1.29920 0.72050 0.33050 0.0430 Uiso c R 1.000
H H19 1.34370 0.51170 0.35380 0.0420 Uiso c R 1.000
H H20 1.06880 0.34700 0.33120 0.0440 Uiso c R 1.000
H H21 0.75540 0.38620 0.28500 0.0390 Uiso c R 1.000

loop_
_atom_type_symbol
_atom_type_description
_atom_type_scat_dispersion_real
_atom_type_scat_dispersion_imag
_atom_type_scat_source
C C 0.0033 0.0016 ' International Tables Vol C Tables 4.2.6.8 and 6.1.1.4'
H H 0.0000 0.0000 ' International Tables Vol C Tables 4.2.6.8 and 6.1.1.4'
N N 0.0061 0.0033 ' International Tables Vol C Tables 4.2.6.8 and 6.1.1.4'
O O 0.0106 0.0060 ' International Tables Vol C Tables 4.2.6.8 and 6.1.1.4'

loop_
_geom_angle_atom_site_label_1
_geom_angle_atom_site_label_2
_geom_angle_atom_site_label_3
_geom_angle
_geom_angle_publ_flag
C9 O1 C11 117.2(5) no
C17 O4 H4 98(4) no
N2 N1 C14 118.8(5) no
N1 N2 C15 117.1(5) no
C14 N1 H1N 129(4) no
N2 N1 H1N 113(3) no
N1 N2 H2N 114(4) no
C15 N2 H2N 120(4) no
C2 C1 C6 119.2(6) no
C2 C1 C10 121.1(7) no
C6 C1 C10 119.7(6) no
C1 C2 C3 121.3(7) no
C2 C3 C4 121.2(7) no
C3 C4 C5 119.2(6) no
C3 C4 C12 121.0(6) no
C5 C4 C12 119.8(6) no
C4 C5 C6 120.2(6) no
C5 C6 C7 121.6(6) no
C1 C6 C7 119.5(6) no
C1 C6 C5 118.9(6) no
C6 C7 C8 120.6(7) no
C7 C8 C9 120.5(7) no
O1 C9 C8 112.4(6) no
C8 C9 C10 122.2(7) no
O1 C9 C10 125.3(7) no
C1 C10 C9 117.5(7) no
C13 C12 C14 108.9(5) no
C4 C12 C13 115.2(5) no
C4 C12 C14 108.9(5) no
O2 C14 N1 123.5(6) no
O2 C14 C12 122.3(6) no
N1 C14 C12 114.2(6) no
O3 C15 N2 122.3(5) no
N2 C15 C16 116.4(5) no
O3 C15 C16 121.3(5) no
C15 C16 C21 122.3(5) no
C17 C16 C21 119.3(6) no
C15 C16 C17 118.4(5) no
O4 C17 C18 116.7(5) no
C16 C17 C18 120.0(6) no
O4 C17 C16 123.3(6) no
C17 C18 C19 119.9(6) no
C18 C19 C20 120.0(6) no
C19 C20 C21 120.8(6) no
C16 C21 C20 120.0(6) no
C1 C2 H2 119.00 no
C3 C2 H2 119.00 no
C2 C3 H3 119.00 no
C4 C3 H3 119.00 no
C4 C5 H5 120.00 no
C6 C5 H5 120.00 no
C6 C7 H7 120.00 no
C8 C7 H7 120.00 no
C7 C8 H8 120.00 no
C9 C8 H8 120.00 no
C1 C10 H10 121.00 no
C9 C10 H10 121.00 no
O1 C11 H11A 109.00 no
O1 C11 H11B 110.00 no
O1 C11 H11C 110.00 no
H11A C11 H11B 109.00 no
H11A C11 H11C 110.00 no
H11B C11 H11C 109.00 no
C4 C12 H12 108.00 no
C13 C12 H12 108.00 no
C14 C12 H12 108.00 no
C12 C13 H13A 109.00 no
C12 C13 H13B 109.00 no
C12 C13 H13C 109.00 no
H13A C13 H13B 110.00 no
H13A C13 H13C 109.00 no
H13B C13 H13C 110.00 no
C17 C18 H18 120.00 no
C19 C18 H18 120.00 no
C18 C19 H19 120.00 no
C20 C19 H19 120.00 no
C19 C20 H20 120.00 no
C21 C20 H20 120.00 no
C16 C21 H21 120.00 no
C20 C21 H21 120.00 no

loop_
_geom_bond_atom_site_label_1
_geom_bond_atom_site_label_2
_geom_bond_distance
_geom_bond_publ_flag
O1 C9 1.402(9) no
O1 C11 1.446(9) no
O2 C14 1.239(9) no
O3 C15 1.260(8) no
O4 C17 1.386(8) no
O4 H4 0.82(5) no
N1 N2 1.427(8) no
N1 C14 1.359(9) no
N2 C15 1.377(8) no
N1 H1N 0.87(3) no
N2 H2N 0.86(5) no
C1 C10 1.491(10) no
C1 C2 1.387(11) no
C1 C6 1.430(10) no
C2 C3 1.397(11) no
C3 C4 1.433(10) no
C4 C5 1.367(9) no
C4 C12 1.544(9) no
C5 C6 1.482(9) no
C6 C7 1.410(10) no
C7 C8 1.388(10) no
C8 C9 1.429(11) no
C9 C10 1.367(11) no
C12 C13 1.551(9) no
C12 C14 1.556(9) no
C15 C16 1.509(9) no
C16 C21 1.428(9) no
C16 C17 1.412(9) no
C17 C18 1.405(9) no
C18 C19 1.413(9) no
C19 C20 1.400(9) no
C20 C21 1.385(9) no
C2 H2 0.9300 no
C3 H3 0.9300 no
C5 H5 0.9300 no
C7 H7 0.9300 no
C8 H8 0.9300 no
C10 H10 0.9300 no
C11 H11A 0.9600 no
C11 H11B 0.9600 no
C11 H11C 0.9600 no
C12 H12 0.9800 no
C13 H13A 0.9600 no
C13 H13B 0.9600 no
C13 H13C 0.9600 no
C18 H18 0.9300 no
C19 H19 0.9300 no
C20 H20 0.9300 no
C21 H21 0.9300 no

loop_
_geom_hbond_atom_site_label_D
_geom_hbond_atom_site_label_H
_geom_hbond_atom_site_label_A
_geom_hbond_site_symmetry_A
_geom_hbond_distance_DH
_geom_hbond_distance_HA
_geom_hbond_distance_DA
_geom_hbond_angle_DHA
_geom_hbond_publ_flag
N1 H1N O2 1_455 0.87(3) 2.19(3) 2.974(8) 149(5) yes
N2 H2N O4 4_745 0.86(5) 2.31(5) 3.072(8) 149(5) yes
O4 H4 O3 . 0.82(5) 1.83(5) 2.618(7) 161(6) yes
C12 H12 O2 1_455 0.98 2.36 3.274(9) 155 yes
C21 H21 O3 4_645 0.93 2.54 3.465(9) 174 yes

loop_
_geom_torsion_atom_site_label_1
_geom_torsion_atom_site_label_2
_geom_torsion_atom_site_label_3
_geom_torsion_atom_site_label_4
_geom_torsion
_geom_torsion_publ_flag
C11 O1 C9 C8 -176.3(6) no
C11 O1 C9 C10 1.3(10) no
N2 N1 C14 O2 0.8(9) no
C14 N1 N2 C15 70.7(7) no
N2 N1 C14 C12 177.5(5) no
N1 N2 C15 C16 -164.0(5) no
N1 N2 C15 O3 16.3(8) no
C10 C1 C6 C7 -0.5(10) no
C6 C1 C2 C3 0.0(11) no
C2 C1 C6 C5 0.3(10) no
C2 C1 C10 C9 -179.6(7) no
C6 C1 C10 C9 0.5(10) no
C10 C1 C2 C3 -179.9(7) no
C2 C1 C6 C7 179.6(7) no
C10 C1 C6 C5 -179.8(6) no
C1 C2 C3 C4 -0.6(12) no
C2 C3 C4 C12 179.4(7) no
C2 C3 C4 C5 0.9(11) no
C5 C4 C12 C14 78.8(7) no
C3 C4 C12 C14 -99.7(7) no
C12 C4 C5 C6 -179.2(6) no
C3 C4 C12 C13 22.9(9) no
C5 C4 C12 C13 -158.6(6) no
C3 C4 C5 C6 -0.7(10) no
C4 C5 C6 C7 -179.2(7) no
C4 C5 C6 C1 0.1(10) no
C5 C6 C7 C8 -179.9(7) no
C1 C6 C7 C8 0.9(11) no
C6 C7 C8 C9 -1.2(11) no
C7 C8 C9 O1 178.8(7) no
C7 C8 C9 C10 1.2(12) no
O1 C9 C10 C1 -178.1(6) no
C8 C9 C10 C1 -0.8(11) no
C4 C12 C14 N1 -102.1(6) no
C13 C12 C14 O2 -51.7(8) no
C13 C12 C14 N1 131.6(6) no
C4 C12 C14 O2 74.7(7) no
O3 C15 C16 C17 -17.0(9) no
O3 C15 C16 C21 164.9(6) no
N2 C15 C16 C17 163.3(6) no
N2 C15 C16 C21 -14.9(9) no
C15 C16 C17 O4 4.0(9) no
C15 C16 C17 C18 -175.6(6) no
C21 C16 C17 O4 -177.8(6) no
C21 C16 C17 C18 2.6(9) no
C15 C16 C21 C20 176.1(6) no
C17 C16 C21 C20 -2.0(9) no
O4 C17 C18 C19 178.8(6) no
C16 C17 C18 C19 -1.5(9) no
C17 C18 C19 C20 -0.2(9) no
C18 C19 C20 C21 0.8(9) no
C19 C20 C21 C16 0.3(9) no

loop_
_cod_related_entry_id
_cod_related_entry_database
_cod_related_entry_code
1 ChemSpider 30657649
